data_4063300
loop_
_publ_author_name
'Md. Munkir Hossain'
'Hsiu-Mei Lin'
'Jun Zhu'
'Zhenyang Lin'
'Shin-Guang Shyu'

_publ_section_title
;
 Activation of the S-S Bonds of Alkyl Disulfides RSSR (R \\db Me, Et,
 Pr, Bun) by Heterodinuclear Phosphido-Bridged CpW(CO)2(\m-PPh2)Mo(CO)5
;
_journal_issue 2
_journal_name_full Organometallics
_journal_page_first 440
_journal_page_last 446
_journal_paper_doi 10.1021/om050689m
_journal_volume 25
_journal_year 2006
_chemical_compound_source 'synthesis as described'
_chemical_formula_moiety 'C35 H34 Mo1 O3 P2 S2 W1'
_chemical_formula_sum 'C38.5 H38 Mo O3 P2 S3 W'
_chemical_formula_weight 986.6
_chemical_name_systematic
;
 ?
;
_space_group_IT_number 2
_space_group_name_Hall '-P 1'
_space_group_name_H-M_alt 'P -1'
_symmetry_cell_setting triclinic
_symmetry_Int_Tables_number 2
_symmetry_space_group_name_Hall '-P 1'
_symmetry_space_group_name_H-M 'P -1'
_atom_sites_solution_hydrogens geom
_atom_sites_solution_primary direct
_atom_sites_solution_secondary difmap
_audit_conform_dict_location ftp://ftp.iucr.org/pub/cif_core.dic
_audit_conform_dict_name cif_core.dic
_audit_conform_dict_version 2.2
_audit_creation_date 2003-10-03T11:16:06-00:00
_audit_creation_method 'WinGX routine CIF_UPDATE'
_cell_angle_alpha 76.470(12)
_cell_angle_beta 82.437(10)
_cell_angle_gamma 72.560(12)
_cell_formula_units_Z 2
_cell_length_a 9.6076(10)
_cell_length_b 11.7122(19)
_cell_length_c 18.346(2)
_cell_measurement_reflns_used 0
_cell_measurement_temperature 298(2)
_cell_measurement_theta_max 0
_cell_measurement_theta_min 0
_cell_measurement_wavelength 0.71073
_cell_volume 1910.7(4)
_computing_cell_refinement 'CAD4 Express (Enraf Nonius, 1994)'
_computing_data_collection 'CAD4 Express (Enraf Nonius, 1994)'
_computing_data_reduction 'XCAD4 (Harms & Wocadlo, 1995)'
_computing_molecular_graphics 'Ortep-3 for Windows (Farrugia, 1997)'
_computing_publication_material 'WinGX publication routines (Farrugia, 1999)'
_computing_structure_refinement 'SHELXL-97 (Sheldrick, 1997)'
_computing_structure_solution 'SHELXS-97 (Sheldrick, 1997)'
_diffrn_ambient_temperature 298(2)
_diffrn_detector 'scintillation LiI'
_diffrn_detector_dtime 1.195
_diffrn_measured_fraction_theta_full 1
_diffrn_measured_fraction_theta_max 1
_diffrn_measurement_device '\k-geometry diffractometer'
_diffrn_measurement_device_type 'Enraf Nonius CAD4'
_diffrn_measurement_method 'non-profiled omega/2theta scans'
_diffrn_orient_matrix_type
;
  x-axis points to radiation source
  the matrix is specified in reciprocal space
;
_diffrn_orient_matrix_UB_11 0.036307
_diffrn_orient_matrix_UB_12 -0.086582
_diffrn_orient_matrix_UB_13 0.02759
_diffrn_orient_matrix_UB_21 -0.034231
_diffrn_orient_matrix_UB_22 0.026524
_diffrn_orient_matrix_UB_23 0.048866
_diffrn_orient_matrix_UB_31 -0.097296
_diffrn_orient_matrix_UB_32 -0.012959
_diffrn_orient_matrix_UB_33 -0.002723
_diffrn_radiation_monochromator graphite
_diffrn_radiation_probe x-ray
_diffrn_radiation_type MoK\a
_diffrn_radiation_wavelength 0.71073
_diffrn_reflns_av_R_equivalents 0.0277
_diffrn_reflns_av_unetI/netI 0.0609
_diffrn_reflns_limit_h_max 0
_diffrn_reflns_limit_h_min -11
_diffrn_reflns_limit_k_max 13
_diffrn_reflns_limit_k_min -13
_diffrn_reflns_limit_l_max 21
_diffrn_reflns_limit_l_min -21
_diffrn_reflns_number 7142
_diffrn_reflns_theta_full 24.97
_diffrn_reflns_theta_max 24.97
_diffrn_reflns_theta_min 1.86
_diffrn_source 'Enraf Nonius FR590'
_diffrn_standards_decay_% 0
_diffrn_standards_interval_time 60
_diffrn_standards_number 3
_exptl_absorpt_coefficient_mu 3.62
_exptl_absorpt_correction_T_max 0.5613
_exptl_absorpt_correction_T_min 0.5055
_exptl_absorpt_correction_type psi-scan
_exptl_absorpt_process_details
;
North A.C.T., Phillips D.C. & Mathews F.S. (1968) Acta. Cryst. A24, 351
        Number of psi-scan sets used was   5
        Theta correction was applied.
        Averaged transmission function was used.
        No Fourier smoothing was applied.
;
_exptl_crystal_colour brown
_exptl_crystal_density_diffrn 1.715
_exptl_crystal_density_method 'not measured'
_exptl_crystal_description prism
_exptl_crystal_F_000 974
_exptl_crystal_size_max 0.19
_exptl_crystal_size_mid 0.16
_exptl_crystal_size_min 0.16
_refine_diff_density_max 0.64
_refine_diff_density_min -0.502
_refine_diff_density_rms 0.116
_refine_ls_extinction_method none
_refine_ls_goodness_of_fit_ref 1.022
_refine_ls_hydrogen_treatment mixed
_refine_ls_matrix_type full
_refine_ls_number_parameters 452
_refine_ls_number_reflns 6701
_refine_ls_number_restraints 0
_refine_ls_restrained_S_all 1.022
_refine_ls_R_factor_all 0.0634
_refine_ls_R_factor_gt 0.0304
_refine_ls_shift/su_max 0.001
_refine_ls_shift/su_mean 0
_refine_ls_structure_factor_coef Fsqd
_refine_ls_weighting_details 'calc w=1/[\s^2^(Fo^2^)+(0.0312P)^2^+0.0000P] where P=(Fo^2^+2Fc^2^)/3'
_refine_ls_weighting_scheme calc
_refine_ls_wR_factor_gt 0.0701
_refine_ls_wR_factor_ref 0.08
_reflns_number_gt 4861
_reflns_number_total 6701
_reflns_threshold_expression >2sigma(I)
_cod_original_formula_sum 'C38.50 H38 Mo O3 P2 S3 W'
_cod_database_code 4063300

loop_
_symmetry_equiv_pos_as_xyz
'x, y, z'
'-x, -y, -z'

loop_
_atom_site_label
_atom_site_type_symbol
_atom_site_fract_x
_atom_site_fract_y
_atom_site_fract_z
_atom_site_U_iso_or_equiv
_atom_site_adp_type
_atom_site_occupancy
_atom_site_symmetry_multiplicity
_atom_site_calc_flag
_atom_site_refinement_flags
W1 W 0.03840(3) 0.93241(2) 0.312736(13) 0.03336(8) Uani 1 1 d .
Mo1 Mo 0.25581(5) 1.02741(4) 0.22233(2) 0.02639(12) Uani 1 1 d .
P1 P 0.29572(16) 0.83602(13) 0.31886(8) 0.0308(3) Uani 1 1 d .
P2 P 0.25842(16) 1.18675(13) 0.10556(8) 0.0303(3) Uani 1 1 d .
S1 S 0.12167(17) 0.88680(14) 0.18581(8) 0.0368(3) Uani 1 1 d .
S2 S -0.01362(17) 1.13424(14) 0.23022(9) 0.0390(4) Uani 1 1 d .
S3 S 0.18154(18) 1.15756(15) 0.01038(8) 0.0423(4) Uani 1 1 d .
O1 O 0.1132(6) 1.0606(5) 0.4286(3) 0.0658(14) Uani 1 1 d .
O2 O 0.3493(6) 1.1835(5) 0.3116(3) 0.0711(16) Uani 1 1 d .
O3 O 0.5836(5) 0.9066(5) 0.1757(3) 0.0729(16) Uani 1 1 d .
C1 C 0.0872(7) 1.0161(6) 0.3842(3) 0.0448(16) Uani 1 1 d .
C2 C 0.3157(7) 1.1247(6) 0.2772(3) 0.0391(14) Uani 1 1 d .
C3 C 0.4653(7) 0.9497(6) 0.1930(3) 0.0400(14) Uani 1 1 d .
C4 C -0.0250(8) 0.9583(7) 0.1215(4) 0.0574(19) Uani 1 1 d .
H4A H -0.0645 0.8968 0.1128 0.086 Uiso 1 1 calc R
H4B H 0.0133 0.9979 0.0747 0.086 Uiso 1 1 calc R
H4C H -0.1007 1.0176 0.1432 0.086 Uiso 1 1 calc R
C5 C -0.0567(8) 1.2562(6) 0.2827(4) 0.060(2) Uani 1 1 d .
H5A H -0.1602 1.2945 0.2843 0.09 Uiso 1 1 calc R
H5B H -0.0063 1.3158 0.2584 0.09 Uiso 1 1 calc R
H5C H -0.0264 1.2226 0.3329 0.09 Uiso 1 1 calc R
C6 C 0.2942(8) 1.0042(7) 0.0091(4) 0.0586(19) Uani 1 1 d .
H6A H 0.2715 0.9772 -0.0323 0.088 Uiso 1 1 calc R
H6B H 0.2758 0.9506 0.0553 0.088 Uiso 1 1 calc R
H6C H 0.3953 1.003 0.0037 0.088 Uiso 1 1 calc R
C11 C -0.0385(9) 0.7609(7) 0.3697(4) 0.064(2) Uani 1 1 d .
H11A H 0.0238 0.6764 0.3779 0.077 Uiso 1 1 calc R
C12 C -0.0649(8) 0.8395(7) 0.4202(4) 0.0548(19) Uani 1 1 d .
H12A H -0.0286 0.8185 0.4705 0.066 Uiso 1 1 calc R
C13 C -0.1690(8) 0.9477(8) 0.3894(5) 0.072(2) Uani 1 1 d .
H13A H -0.2164 1.0157 0.4149 0.086 Uiso 1 1 calc R
C14 C -0.2065(9) 0.9367(10) 0.3218(6) 0.085(3) Uani 1 1 d .
H14A H -0.2828 0.9955 0.2906 0.102 Uiso 1 1 calc R
C15 C -0.1249(10) 0.8180(10) 0.3099(5) 0.076(3) Uani 1 1 d .
H15A H -0.1328 0.7819 0.2681 0.091 Uiso 1 1 calc R
C21 C 0.3910(7) 0.6888(5) 0.2911(3) 0.0367(14) Uani 1 1 d .
C22 C 0.5417(8) 0.6551(6) 0.2832(4) 0.0566(19) Uani 1 1 d .
H22A H 0.5931 0.7071 0.2902 0.068 Uiso 1 1 calc R
C23 C 0.6164(10) 0.5429(7) 0.2648(5) 0.074(3) Uani 1 1 d .
H23A H 0.718 0.5208 0.2587 0.089 Uiso 1 1 calc R
C24 C 0.5416(12) 0.4643(7) 0.2554(4) 0.081(3) Uani 1 1 d .
H24A H 0.5921 0.3891 0.2435 0.097 Uiso 1 1 calc R
C25 C 0.3938(11) 0.4978(7) 0.2637(4) 0.074(3) Uani 1 1 d .
H25A H 0.3424 0.4453 0.2575 0.088 Uiso 1 1 calc R
C26 C 0.3186(8) 0.6095(6) 0.2813(4) 0.0500(17) Uani 1 1 d .
H26A H 0.217 0.6313 0.2866 0.06 Uiso 1 1 calc R
C31 C 0.3776(6) 0.8067(5) 0.4085(3) 0.0365(14) Uani 1 1 d .
C32 C 0.4628(7) 0.8734(6) 0.4225(4) 0.0480(16) Uani 1 1 d .
H32A H 0.482 0.9367 0.3851 0.058 Uiso 1 1 calc R
C33 C 0.5211(8) 0.8468(6) 0.4925(4) 0.0559(19) Uani 1 1 d .
H33A H 0.5807 0.8913 0.5012 0.067 Uiso 1 1 calc R
C34 C 0.4904(9) 0.7553(8) 0.5483(4) 0.065(2) Uani 1 1 d .
H34A H 0.5278 0.7386 0.5951 0.078 Uiso 1 1 calc R
C35 C 0.4062(10) 0.6897(9) 0.5354(4) 0.082(3) Uani 1 1 d .
H35A H 0.3869 0.6265 0.5729 0.099 Uiso 1 1 calc R
C36 C 0.3483(9) 0.7162(7) 0.4663(4) 0.067(2) Uani 1 1 d .
H36A H 0.2879 0.6718 0.4585 0.081 Uiso 1 1 calc R
C41 C 0.4286(6) 1.2292(5) 0.0681(3) 0.0361(14) Uani 1 1 d .
C42 C 0.5320(7) 1.2202(6) 0.1165(4) 0.0448(16) Uani 1 1 d .
H42A H 0.5194 1.1864 0.1673 0.054 Uiso 1 1 calc R
C43 C 0.6546(8) 1.2613(7) 0.0900(4) 0.0567(19) Uani 1 1 d .
H43A H 0.7239 1.255 0.1227 0.068 Uiso 1 1 calc R
C44 C 0.6721(8) 1.3112(7) 0.0149(4) 0.062(2) Uani 1 1 d .
H44A H 0.7531 1.3399 -0.003 0.075 Uiso 1 1 calc R
C45 C 0.5716(8) 1.3191(7) -0.0339(4) 0.065(2) Uani 1 1 d .
H45A H 0.5847 1.3527 -0.0847 0.078 Uiso 1 1 calc R
C46 C 0.4511(7) 1.2772(6) -0.0076(4) 0.0507(17) Uani 1 1 d .
H46A H 0.3841 1.2811 -0.0411 0.061 Uiso 1 1 calc R
C51 C 0.1336(6) 1.3386(5) 0.1089(3) 0.0337(13) Uani 1 1 d .
C52 C 0.1805(8) 1.4217(6) 0.1362(4) 0.0531(18) Uani 1 1 d .
H52A H 0.2762 1.4019 0.1496 0.064 Uiso 1 1 calc R
C53 C 0.0840(9) 1.5335(6) 0.1433(4) 0.065(2) Uani 1 1 d .
H53A H 0.1167 1.589 0.1605 0.078 Uiso 1 1 calc R
C54 C -0.0573(9) 1.5644(6) 0.1259(4) 0.058(2) Uani 1 1 d .
H54A H -0.1216 1.6387 0.1327 0.07 Uiso 1 1 calc R
C55 C -0.1035(8) 1.4844(7) 0.0980(4) 0.060(2) Uani 1 1 d .
H55A H -0.1995 1.5059 0.0847 0.072 Uiso 1 1 calc R
C56 C -0.0106(7) 1.3726(6) 0.0892(4) 0.0488(17) Uani 1 1 d .
H56A H -0.0443 1.3196 0.0701 0.059 Uiso 1 1 calc R
C91 C -0.020(5) 0.476(2) 0.4704(14) 0.117(11) Uani 0.5 1 d P
C92 C 0.1254(14) 0.4480(11) 0.4810(10) 0.102(4) Uani 1 1 d .
C93 C 0.169(3) 0.473(2) 0.5394(15) 0.097(7) Uani 0.5 1 d P
C94 C -0.072(2) 0.4564(14) 0.4100(8) 0.136(5) Uani 1 1 d .
C95 C 0.088(4) 0.416(2) 0.4166(17) 0.113(9) Uani 0.5 1 d P

loop_
_atom_site_aniso_label
_atom_site_aniso_U_11
_atom_site_aniso_U_22
_atom_site_aniso_U_33
_atom_site_aniso_U_23
_atom_site_aniso_U_13
_atom_site_aniso_U_12
W1 0.03278(14) 0.03538(14) 0.03075(13) -0.00373(10) 0.00080(9) -0.01138(10)
Mo1 0.0283(3) 0.0264(3) 0.0245(2) -0.00371(19) -0.00399(19) -0.0080(2)
P1 0.0341(8) 0.0298(8) 0.0283(7) -0.0037(6) -0.0051(6) -0.0089(6)
P2 0.0292(8) 0.0314(8) 0.0298(7) -0.0025(6) -0.0054(6) -0.0092(6)
S1 0.0416(9) 0.0415(9) 0.0317(8) -0.0083(6) -0.0071(6) -0.0157(7)
S2 0.0335(8) 0.0359(8) 0.0397(8) -0.0010(7) -0.0018(7) -0.0035(7)
S3 0.0469(10) 0.0460(9) 0.0341(8) -0.0048(7) -0.0144(7) -0.0110(8)
O1 0.091(4) 0.069(3) 0.045(3) -0.029(3) -0.001(3) -0.023(3)
O2 0.114(5) 0.064(3) 0.058(3) -0.019(3) -0.018(3) -0.048(3)
O3 0.039(3) 0.072(4) 0.076(4) 0.010(3) 0.013(3) 0.005(3)
C1 0.049(4) 0.049(4) 0.033(3) -0.009(3) 0.004(3) -0.012(3)
C2 0.043(4) 0.041(4) 0.036(3) -0.006(3) 0.000(3) -0.019(3)
C3 0.040(4) 0.037(3) 0.039(3) 0.002(3) -0.002(3) -0.012(3)
C4 0.054(4) 0.082(5) 0.044(4) -0.011(4) -0.021(3) -0.024(4)
C5 0.072(5) 0.039(4) 0.056(4) -0.017(3) 0.004(4) 0.007(4)
C6 0.063(5) 0.067(5) 0.047(4) -0.026(4) -0.009(4) -0.006(4)
C11 0.084(6) 0.049(4) 0.062(5) -0.009(4) 0.025(4) -0.038(4)
C12 0.064(5) 0.061(5) 0.041(4) -0.005(3) 0.019(3) -0.033(4)
C13 0.042(4) 0.070(6) 0.095(7) -0.012(5) 0.028(4) -0.022(4)
C14 0.049(5) 0.110(8) 0.093(7) 0.022(6) -0.017(5) -0.046(5)
C15 0.083(6) 0.122(8) 0.051(5) -0.011(5) 0.006(4) -0.079(6)
C21 0.048(4) 0.026(3) 0.032(3) 0.000(2) -0.003(3) -0.007(3)
C22 0.052(4) 0.043(4) 0.063(5) -0.004(3) 0.002(4) -0.004(3)
C23 0.070(6) 0.050(5) 0.076(6) -0.009(4) 0.009(4) 0.015(4)
C24 0.124(8) 0.034(4) 0.065(5) -0.025(4) -0.020(5) 0.024(5)
C25 0.113(8) 0.042(4) 0.067(5) -0.020(4) -0.027(5) -0.008(5)
C26 0.055(4) 0.041(4) 0.057(4) -0.017(3) -0.013(3) -0.010(3)
C31 0.040(3) 0.033(3) 0.036(3) -0.007(3) -0.009(3) -0.006(3)
C32 0.052(4) 0.049(4) 0.044(4) 0.003(3) -0.013(3) -0.022(3)
C33 0.060(5) 0.058(5) 0.059(5) -0.009(4) -0.028(4) -0.021(4)
C34 0.074(6) 0.088(6) 0.036(4) -0.009(4) -0.018(4) -0.022(5)
C35 0.097(7) 0.115(7) 0.047(5) 0.020(5) -0.032(4) -0.066(6)
C36 0.097(6) 0.080(6) 0.042(4) 0.013(4) -0.029(4) -0.059(5)
C41 0.034(3) 0.031(3) 0.039(3) -0.002(3) -0.002(3) -0.007(3)
C42 0.036(4) 0.048(4) 0.050(4) -0.003(3) -0.007(3) -0.016(3)
C43 0.042(4) 0.067(5) 0.067(5) -0.012(4) -0.007(3) -0.025(4)
C44 0.046(4) 0.072(5) 0.070(5) 0.005(4) 0.007(4) -0.036(4)
C45 0.055(5) 0.078(6) 0.052(4) 0.014(4) -0.001(4) -0.025(4)
C46 0.049(4) 0.057(4) 0.043(4) 0.004(3) -0.009(3) -0.019(3)
C51 0.038(3) 0.030(3) 0.032(3) 0.002(2) -0.007(3) -0.010(3)
C52 0.045(4) 0.045(4) 0.071(5) -0.017(4) -0.006(4) -0.011(3)
C53 0.078(6) 0.034(4) 0.085(6) -0.019(4) 0.006(5) -0.017(4)
C54 0.060(5) 0.033(4) 0.058(5) 0.004(3) 0.002(4) 0.008(3)
C55 0.047(4) 0.056(5) 0.060(5) 0.001(4) -0.002(4) 0.000(4)
C56 0.040(4) 0.048(4) 0.053(4) -0.002(3) -0.008(3) -0.007(3)
C91 0.23(3) 0.056(14) 0.086(18) 0.051(13) -0.08(2) -0.095(19)
C92 0.100(10) 0.060(7) 0.126(11) 0.021(8) 0.002(10) -0.026(7)
C93 0.14(2) 0.065(13) 0.095(17) 0.011(13) -0.010(16) -0.059(15)
C94 0.212(18) 0.106(10) 0.113(11) -0.003(8) -0.016(12) -0.093(12)
C95 0.17(3) 0.069(14) 0.11(2) 0.006(14) 0.03(2) -0.078(17)

loop_
_atom_type_symbol
_atom_type_description
_atom_type_scat_dispersion_real
_atom_type_scat_dispersion_imag
_atom_type_scat_source
C C 0.0033 0.0016 'International Tables Vol C Tables 4.2.6.8 and 6.1.1.4'
H H 0 0 'International Tables Vol C Tables 4.2.6.8 and 6.1.1.4'
Mo Mo -1.6832 0.6857 'International Tables Vol C Tables 4.2.6.8 and 6.1.1.4'
O O 0.0106 0.006 'International Tables Vol C Tables 4.2.6.8 and 6.1.1.4'
P P 0.1023 0.0942 'International Tables Vol C Tables 4.2.6.8 and 6.1.1.4'
S S 0.1246 0.1234 'International Tables Vol C Tables 4.2.6.8 and 6.1.1.4'
W W -0.849 6.8722 'International Tables Vol C Tables 4.2.6.8 and 6.1.1.4'

loop_
_geom_angle_atom_site_label_1
_geom_angle_atom_site_label_2
_geom_angle_atom_site_label_3
_geom_angle
_geom_angle_site_symmetry_1
_geom_angle_site_symmetry_3
C1 W1 C13 81.7(3) . .
C1 W1 C12 81.4(3) . .
C13 W1 C12 36.1(3) . .
C1 W1 C11 114.2(3) . .
C13 W1 C11 58.9(3) . .
C12 W1 C11 35.5(2) . .
C1 W1 C14 113.8(4) . .
C13 W1 C14 35.0(3) . .
C12 W1 C14 59.2(3) . .
C11 W1 C14 58.5(3) . .
C1 W1 C15 137.7(3) . .
C13 W1 C15 58.4(3) . .
C12 W1 C15 58.4(3) . .
C11 W1 C15 34.3(3) . .
C14 W1 C15 35.5(3) . .
C1 W1 P1 79.33(19) . .
C13 W1 P1 139.0(2) . .
C12 W1 P1 104.8(2) . .
C11 W1 P1 97.0(2) . .
C14 W1 P1 155.0(3) . .
C15 W1 P1 120.8(3) . .
C1 W1 S2 84.29(19) . .
C13 W1 S2 101.8(2) . .
C12 W1 S2 137.0(2) . .
C11 W1 S2 148.4(2) . .
C14 W1 S2 91.0(2) . .
C15 W1 S2 115.2(3) . .
P1 W1 S2 112.03(5) . .
C1 W1 S1 139.38(18) . .
C13 W1 S1 136.9(3) . .
C12 W1 S1 135.63(19) . .
C11 W1 S1 100.13(19) . .
C14 W1 S1 102.1(3) . .
C15 W1 S1 82.9(2) . .
P1 W1 S1 75.34(5) . .
S2 W1 S1 76.61(5) . .
C1 W1 Mo1 80.92(18) . .
C13 W1 Mo1 153.5(2) . .
C12 W1 Mo1 156.0(2) . .
C11 W1 Mo1 147.4(2) . .
C14 W1 Mo1 144.0(2) . .
C15 W1 Mo1 141.4(2) . .
P1 W1 Mo1 55.84(4) . .
S2 W1 Mo1 56.58(4) . .
S1 W1 Mo1 58.60(4) . .
C2 Mo1 C3 90.3(3) . .
C2 Mo1 P1 98.17(18) . .
C3 Mo1 P1 81.32(17) . .
C2 Mo1 P2 89.70(18) . .
C3 Mo1 P2 86.82(17) . .
P1 Mo1 P2 165.76(5) . .
C2 Mo1 S2 96.93(19) . .
C3 Mo1 S2 168.02(18) . .
P1 Mo1 S2 106.93(5) . .
P2 Mo1 S2 83.71(5) . .
C2 Mo1 S1 162.20(18) . .
C3 Mo1 S1 102.26(18) . .
P1 Mo1 S1 71.77(5) . .
P2 Mo1 S1 103.39(5) . .
S2 Mo1 S1 72.99(5) . .
C2 Mo1 W1 107.94(17) . .
C3 Mo1 W1 132.37(17) . .
P1 Mo1 W1 53.30(4) . .
P2 Mo1 W1 135.07(4) . .
S2 Mo1 W1 53.98(4) . .
S1 Mo1 W1 54.26(3) . .
C31 P1 C21 98.5(3) . .
C31 P1 W1 118.6(2) . .
C21 P1 W1 124.4(2) . .
C31 P1 Mo1 126.2(2) . .
C21 P1 Mo1 119.41(18) . .
W1 P1 Mo1 70.86(4) . .
C51 P2 C41 99.9(3) . .
C51 P2 S3 98.31(19) . .
C41 P2 S3 103.5(2) . .
C51 P2 Mo1 115.62(18) . .
C41 P2 Mo1 120.58(19) . .
S3 P2 Mo1 115.59(8) . .
C4 S1 W1 110.6(2) . .
C4 S1 Mo1 118.0(2) . .
W1 S1 Mo1 67.14(4) . .
C5 S2 W1 112.0(2) . .
C5 S2 Mo1 112.2(3) . .
W1 S2 Mo1 69.45(4) . .
C6 S3 P2 99.5(2) . .
O1 C1 W1 176.6(6) . .
O2 C2 Mo1 178.4(6) . .
O3 C3 Mo1 179.3(6) . .
C15 C11 C12 108.9(8) . .
C15 C11 W1 74.5(4) . .
C12 C11 W1 70.6(4) . .
C11 C12 C13 106.9(8) . .
C11 C12 W1 73.8(4) . .
C13 C12 W1 71.7(4) . .
C14 C13 C12 109.2(8) . .
C14 C13 W1 74.6(5) . .
C12 C13 W1 72.3(4) . .
C13 C14 C15 107.1(8) . .
C13 C14 W1 70.4(4) . .
C15 C14 W1 73.7(5) . .
C11 C15 C14 107.9(8) . .
C11 C15 W1 71.2(4) . .
C14 C15 W1 70.8(5) . .
C26 C21 C22 118.7(6) . .
C26 C21 P1 122.8(5) . .
C22 C21 P1 118.5(5) . .
C21 C22 C23 119.7(7) . .
C24 C23 C22 120.7(8) . .
C25 C24 C23 119.2(7) . .
C24 C25 C26 120.5(8) . .
C21 C26 C25 121.2(7) . .
C32 C31 C36 117.7(6) . .
C32 C31 P1 123.4(5) . .
C36 C31 P1 118.9(5) . .
C31 C32 C33 120.5(6) . .
C34 C33 C32 120.0(6) . .
C35 C34 C33 120.0(7) . .
C34 C35 C36 119.9(7) . .
C31 C36 C35 121.9(7) . .
C42 C41 C46 118.8(6) . .
C42 C41 P2 120.0(5) . .
C46 C41 P2 121.1(5) . .
C41 C42 C43 120.6(6) . .
C44 C43 C42 119.2(7) . .
C45 C44 C43 120.8(6) . .
C44 C45 C46 119.8(7) . .
C45 C46 C41 120.7(6) . .
C56 C51 C52 118.0(6) . .
C56 C51 P2 122.4(5) . .
C52 C51 P2 119.4(5) . .
C53 C52 C51 119.7(7) . .
C54 C53 C52 121.7(7) . .
C53 C54 C55 119.0(7) . .
C54 C55 C56 121.2(7) . .
C55 C56 C51 120.3(7) . .
C94 C91 C92 123(4) . .
C94 C91 C93 63.2(19) . 2_566
C92 C91 C93 169(2) . 2_566
C94 C91 C95 63(2) . .
C92 C91 C95 61(3) . .
C93 C91 C95 125(3) 2_566 .
C94 C91 C91 168(4) . 2_566
C92 C91 C91 63(3) . 2_566
C93 C91 C91 109(5) 2_566 2_566
C95 C91 C91 123(5) . 2_566
C94 C91 C92 118(4) . 2_566
C92 C91 C92 118.0(18) . 2_566
C93 C91 C92 55(3) 2_566 2_566
C95 C91 C92 172.5(15) . 2_566
C91 C91 C92 55(3) 2_566 2_566
C93 C92 C91 120(3) . .
C93 C92 C95 176(2) . .
C91 C92 C95 63(2) . .
C93 C92 C91 59.1(18) . 2_566
C91 C92 C91 62.0(19) . 2_566
C95 C92 C91 125(2) . 2_566
C92 C93 C91 66(2) . 2_566
C92 C93 C94 124(2) . 2_566
C91 C93 C94 57.6(18) 2_566 2_566
C91 C94 C93 59(2) . 2_566
C91 C94 C95 62(2) . .
C93 C94 C95 121.0(19) 2_566 .
C92 C95 C91 56.0(17) . .
C92 C95 C94 111(2) . .
C91 C95 C94 55.3(18) . .

loop_
_geom_bond_atom_site_label_1
_geom_bond_atom_site_label_2
_geom_bond_distance
_geom_bond_site_symmetry_2
W1 C1 1.984(7) .
W1 C13 2.269(7) .
W1 C12 2.278(6) .
W1 C11 2.318(7) .
W1 C14 2.323(8) .
W1 C15 2.361(7) .
W1 P1 2.3957(16) .
W1 S2 2.4384(15) .
W1 S1 2.4866(15) .
W1 Mo1 2.8230(6) .
Mo1 C2 1.930(6) .
Mo1 C3 2.004(7) .
Mo1 P1 2.4726(15) .
Mo1 P2 2.4931(15) .
Mo1 S2 2.5163(16) .
Mo1 S1 2.6149(15) .
P1 C31 1.832(6) .
P1 C21 1.847(6) .
P2 C51 1.832(6) .
P2 C41 1.851(6) .
P2 S3 2.117(2) .
S1 C4 1.830(6) .
S2 C5 1.823(6) .
S3 C6 1.802(7) .
O1 C1 1.152(7) .
O2 C2 1.169(7) .
O3 C3 1.132(7) .
C11 C15 1.379(11) .
C11 C12 1.403(9) .
C12 C13 1.407(10) .
C13 C14 1.382(12) .
C14 C15 1.427(13) .
C21 C26 1.370(8) .
C21 C22 1.379(9) .
C22 C23 1.391(10) .
C23 C24 1.377(12) .
C24 C25 1.353(12) .
C25 C26 1.381(9) .
C31 C32 1.370(8) .
C31 C36 1.378(9) .
C32 C33 1.400(9) .
C33 C34 1.372(10) .
C34 C35 1.346(10) .
C35 C36 1.382(9) .
C41 C42 1.383(8) .
C41 C46 1.386(8) .
C42 C43 1.391(9) .
C43 C44 1.375(10) .
C44 C45 1.371(10) .
C45 C46 1.377(9) .
C51 C56 1.393(8) .
C51 C52 1.398(8) .
C52 C53 1.382(9) .
C53 C54 1.357(10) .
C54 C55 1.367(10) .
C55 C56 1.378(9) .
C91 C94 1.37(3) .
C91 C92 1.37(4) .
C91 C93 1.39(5) 2_566
C91 C95 1.47(5) .
C91 C91 1.47(5) 2_566
C91 C92 1.48(4) 2_566
C92 C93 1.32(3) .
C92 C95 1.44(3) .
C92 C91 1.48(4) 2_566
C93 C91 1.39(5) 2_566
C93 C94 1.44(3) 2_566
C94 C93 1.44(3) 2_566
C94 C95 1.48(3) .
